data_7112194
loop_
_publ_author_name
'Perutz, Robin N'
'Jasim, Naser A'
'Procacci, Barbara'
'Whitwood, Adrian C'

_publ_section_title
;
 Oxidative addition of ether O-methyl bonds at a Pt(0) centre
;
_journal_name_full Chem.Commun.
_journal_page_first 3914
_journal_paper_doi 10.1039/C4CC00853G
_journal_volume 50
_journal_year 2014
_chemical_formula_moiety 'C36 H57 F4 N O P2 Pt'
_chemical_formula_sum 'C36 H57 F4 N O P2 Pt'
_chemical_formula_weight 852.86
_chemical_name_systematic
;
 ? 
;
_space_group_crystal_system monoclinic
_space_group_IT_number 14
_space_group_name_Hall '-P 2yn'
_space_group_name_H-M_alt 'P 1 21/n 1'
_symmetry_space_group_name_Hall '-P 2yn'
_symmetry_space_group_name_H-M 'P 1 21/n 1'
_atom_sites_solution_hydrogens geom
_atom_sites_solution_primary direct
_atom_sites_solution_secondary difmap
_audit_creation_date 2013-09-17
_audit_creation_method
;
  Olex2 1.2
  (compiled Apr 23 2013 17:59:47, GUI svn.r4466)
;
_cell_angle_alpha 90.00
_cell_angle_beta 100.507(2)
_cell_angle_gamma 90.00
_cell_formula_units_Z 4
_cell_length_a 9.6998(8)
_cell_length_b 26.160(2)
_cell_length_c 13.9557(12)
_cell_measurement_reflns_used 9158
_cell_measurement_temperature 110(2)
_cell_measurement_theta_max 29.99
_cell_measurement_theta_min 2.27
_cell_volume 3481.8(5)
_computing_cell_refinement 'SAINT v6.45A (Bruker, 2003)'
_computing_data_reduction 'SAINT v6.45A (Bruker, 2003)'
_computing_molecular_graphics
;
O. V. Dolomanov, L. J. Bourhis, R. J. Gildea, J. A. K. Howard and H. Puschmann,
OLEX2: a complete structure solution, refinement and analysis program.
J. Appl. Cryst. (2009). 42, 339-341.
;
_computing_publication_material
;
O. V. Dolomanov, L. J. Bourhis, R. J. Gildea, J. A. K. Howard and H. Puschmann,
OLEX2: a complete structure solution, refinement and analysis program.
J. Appl. Cryst. (2009). 42, 339-341.
;
_computing_structure_refinement
;
SHELXL, G.M. Sheldrick, Acta Cryst.
(2008). A64, 112-122
;
_computing_structure_solution 'SHELXS-97 (Sheldrick, 1990)'
_diffrn_ambient_temperature 110.15
_diffrn_measured_fraction_theta_full 0.995
_diffrn_measured_fraction_theta_max 0.995
_diffrn_measurement_device_type 'CCD area detector'
_diffrn_measurement_method 'phi and omega scans'
_diffrn_radiation_monochromator graphite
_diffrn_radiation_type MoK\a
_diffrn_radiation_wavelength 0.71073
_diffrn_reflns_av_R_equivalents 0.0367
_diffrn_reflns_av_unetI/netI 0.0267
_diffrn_reflns_limit_h_max 13
_diffrn_reflns_limit_h_min -13
_diffrn_reflns_limit_k_max 36
_diffrn_reflns_limit_k_min -36
_diffrn_reflns_limit_l_max 19
_diffrn_reflns_limit_l_min -19
_diffrn_reflns_number 52381
_diffrn_reflns_theta_full 30.00
_diffrn_reflns_theta_max 30.00
_diffrn_reflns_theta_min 1.56
_diffrn_source 'fine-focus sealed tube'
_exptl_absorpt_coefficient_mu 4.173
_exptl_absorpt_correction_T_max 0.660
_exptl_absorpt_correction_T_min 0.398
_exptl_absorpt_correction_type multi-scan
_exptl_absorpt_process_details
;
SADABS v.2.10 (Bruker,2003) was used for absorption correction.
R(int) was 0.1322 before and 0.0326 after correction.
The Ratio of minimum to maximum transmission is 0.6032.
The \l/2 correction factor is 0.0015.
;
_exptl_crystal_colour Colourless
_exptl_crystal_density_diffrn 1.627
_exptl_crystal_density_method 'not measured'
_exptl_crystal_description Block
_exptl_crystal_F_000 1728
_exptl_crystal_size_max 0.45
_exptl_crystal_size_mid 0.12
_exptl_crystal_size_min 0.1
_refine_diff_density_max 2.088
_refine_diff_density_min -0.467
_refine_diff_density_rms 0.101
_refine_ls_extinction_method none
_refine_ls_goodness_of_fit_ref 1.055
_refine_ls_hydrogen_treatment mixed
_refine_ls_matrix_type full
_refine_ls_number_parameters 415
_refine_ls_number_reflns 10111
_refine_ls_number_restraints 0
_refine_ls_restrained_S_all 1.055
_refine_ls_R_factor_all 0.0295
_refine_ls_R_factor_gt 0.0235
_refine_ls_shift/su_max 0.008
_refine_ls_shift/su_mean 0.000
_refine_ls_structure_factor_coef Fsqd
_refine_ls_weighting_details 'calc w=1/[\s^2^(Fo^2^)+(0.0226P)^2^+2.7577P] where P=(Fo^2^+2Fc^2^)/3'
_refine_ls_weighting_scheme calc
_refine_ls_wR_factor_gt 0.0511
_refine_ls_wR_factor_ref 0.0533
_reflns_number_gt 8910
_reflns_number_total 10111
_reflns_threshold_expression >2sigma(I)
_cod_data_source_file c4cc00853g2.cif
_cod_data_source_block rnp1020m
_cod_database_code 7112194
_olex2_refinement_description
;
1. Fixed Uiso
 At 1.2 times of:
  All C(H) groups, All C(H,H) groups
 At 1.5 times of:
  All C(H,H,H) groups
2.a Ternary CH refined with riding coordinates:
 C7(H7), C12(H12), C17(H17), C22(H22), C27(H27), C32(H32)
2.b Secondary CH2 refined with riding coordinates:
 C8(H8A,H8B), C9(H9A,H9B), C10(H10A,H10B), C11(H11A,H11B), C13(H13A,H13B),
 C14(H14A,H14B), C15(H15A,H15B), C16(H16A,H16B), C18(H18A,H18B), C19(H19A,H19B),
  C20(H20A,H20B), C21(H21A,H21B), C23(H23A,H23B), C24(H24A,H24B), C25(H25A,
 H25B), C26(H26A,H26B), C28(H28A,H28B), C29(H29A,H29B), C30(H30A,H30B),
 C31(H31A,H31B), C33(H33A,H33B), C34(H34A,H34B), C35(H35A,H35B), C36(H36A,H36B)
;

loop_
_space_group_symop_id
_space_group_symop_operation_xyz
1 'x, y, z'
2 '-x+1/2, y+1/2, -z+1/2'
3 '-x, -y, -z'
4 'x-1/2, -y-1/2, z-1/2'

loop_
_atom_site_label
_atom_site_type_symbol
_atom_site_fract_x
_atom_site_fract_y
_atom_site_fract_z
_atom_site_U_iso_or_equiv
_atom_site_adp_type
_atom_site_occupancy
_atom_site_symmetry_multiplicity
_atom_site_calc_flag
_atom_site_refinement_flags
C2 C 0.0904(2) 0.63598(9) 0.10628(16) 0.0190(4) Uani 1 1 d .
C6 C 0.2040(3) 0.60245(9) 0.10594(18) 0.0227(5) Uani 1 1 d .
C5 C 0.2834(3) 0.60477(11) 0.0337(2) 0.0320(6) Uani 1 1 d .
C4 C 0.1638(3) 0.67042(12) -0.03834(19) 0.0350(7) Uani 1 1 d .
C3 C 0.0746(3) 0.67128(10) 0.02738(18) 0.0269(5) Uani 1 1 d .
C1 C 0.0577(3) 0.57565(9) 0.44871(17) 0.0205(5) Uani 1 1 d .
H1A H -0.027(3) 0.5683(11) 0.469(2) 0.031 Uiso 1 1 d .
H1B H 0.111(3) 0.5964(11) 0.494(2) 0.031 Uiso 1 1 d .
H1C H 0.112(3) 0.5461(12) 0.450(2) 0.031 Uiso 1 1 d .
C7 C 0.0300(2) 0.47928(8) 0.22788(16) 0.0161(4) Uani 1 1 d .
H7 H 0.0839 0.4937 0.1795 0.019 Uiso 1 1 calc R
C8 C -0.0322(2) 0.42761(9) 0.18507(17) 0.0196(4) Uani 1 1 d .
H8A H -0.1345 0.4264 0.1837 0.024 Uiso 1 1 calc R
H8B H -0.0148 0.4229 0.1179 0.024 Uiso 1 1 calc R
C9 C 0.0430(3) 0.38617(10) 0.2529(2) 0.0324(6) Uani 1 1 d .
H9A H -0.0122 0.3768 0.3033 0.039 Uiso 1 1 calc R
H9B H 0.0583 0.3551 0.2156 0.039 Uiso 1 1 calc R
C10 C 0.1824(3) 0.41033(9) 0.29900(18) 0.0238(5) Uani 1 1 d .
H10A H 0.2244 0.3926 0.3600 0.029 Uiso 1 1 calc R
H10B H 0.2498 0.4098 0.2536 0.029 Uiso 1 1 calc R
C11 C 0.1397(2) 0.46479(9) 0.31907(17) 0.0201(5) Uani 1 1 d .
H11A H 0.2214 0.4881 0.3270 0.024 Uiso 1 1 calc R
H11B H 0.0980 0.4662 0.3787 0.024 Uiso 1 1 calc R
C12 C -0.1956(2) 0.50356(8) 0.33860(16) 0.0170(4) Uani 1 1 d .
H12 H -0.1280 0.4932 0.3984 0.020 Uiso 1 1 calc R
C13 C -0.2938(2) 0.54481(9) 0.37125(18) 0.0216(5) Uani 1 1 d .
H13A H -0.2649 0.5524 0.4415 0.026 Uiso 1 1 calc R
H13B H -0.2904 0.5768 0.3339 0.026 Uiso 1 1 calc R
C14 C -0.4407(3) 0.52206(11) 0.3507(2) 0.0358(6) Uani 1 1 d .
H14A H -0.4968 0.5342 0.3988 0.043 Uiso 1 1 calc R
H14B H -0.4900 0.5312 0.2844 0.043 Uiso 1 1 calc R
C15 C -0.4165(3) 0.46494(10) 0.3597(2) 0.0312(6) Uani 1 1 d .
H15A H -0.5000 0.4457 0.3272 0.037 Uiso 1 1 calc R
H15B H -0.3932 0.4544 0.4289 0.037 Uiso 1 1 calc R
C16 C -0.2919(2) 0.45666(9) 0.30784(18) 0.0210(5) Uani 1 1 d .
H16A H -0.3232 0.4557 0.2363 0.025 Uiso 1 1 calc R
H16B H -0.2426 0.4244 0.3293 0.025 Uiso 1 1 calc R
C17 C -0.2170(2) 0.53877(8) 0.13883(16) 0.0175(4) Uani 1 1 d .
H17 H -0.2883 0.5109 0.1358 0.021 Uiso 1 1 calc R
C18 C -0.2980(3) 0.59073(9) 0.13333(18) 0.0225(5) Uani 1 1 d .
H18A H -0.3929 0.5857 0.1485 0.027 Uiso 1 1 calc R
H18B H -0.2467 0.6157 0.1801 0.027 Uiso 1 1 calc R
C19 C -0.3071(3) 0.60959(10) 0.02790(19) 0.0256(5) Uani 1 1 d .
H19A H -0.4029 0.6219 0.0010 0.031 Uiso 1 1 calc R
H19B H -0.2399 0.6378 0.0251 0.031 Uiso 1 1 calc R
C20 C -0.2704(3) 0.56334(10) -0.02895(18) 0.0284(5) Uani 1 1 d .
H20A H -0.2336 0.5740 -0.0876 0.034 Uiso 1 1 calc R
H20B H -0.3532 0.5411 -0.0491 0.034 Uiso 1 1 calc R
C21 C -0.1572(3) 0.53597(9) 0.04422(16) 0.0211(5) Uani 1 1 d .
H21A H -0.0660 0.5539 0.0512 0.025 Uiso 1 1 calc R
H21B H -0.1454 0.5001 0.0246 0.025 Uiso 1 1 calc R
C22 C 0.2973(2) 0.68998(8) 0.40313(16) 0.0159(4) Uani 1 1 d .
H22 H 0.3198 0.7218 0.4426 0.019 Uiso 1 1 calc R
C23 C 0.3697(2) 0.69341(10) 0.31305(18) 0.0237(5) Uani 1 1 d .
H23A H 0.3165 0.6737 0.2579 0.028 Uiso 1 1 calc R
H23B H 0.3762 0.7294 0.2925 0.028 Uiso 1 1 calc R
C24 C 0.5167(3) 0.67054(12) 0.3458(2) 0.0344(6) Uani 1 1 d .
H24A H 0.5300 0.6405 0.3053 0.041 Uiso 1 1 calc R
H24B H 0.5896 0.6962 0.3397 0.041 Uiso 1 1 calc R
C25 C 0.5260(2) 0.65476(10) 0.45241(19) 0.0249(5) Uani 1 1 d .
H25A H 0.5673 0.6824 0.4970 0.030 Uiso 1 1 calc R
H25B H 0.5831 0.6234 0.4673 0.030 Uiso 1 1 calc R
C26 C 0.3730(2) 0.64506(9) 0.46081(17) 0.0190(4) Uani 1 1 d .
H26A H 0.3604 0.6457 0.5296 0.023 Uiso 1 1 calc R
H26B H 0.3394 0.6119 0.4313 0.023 Uiso 1 1 calc R
C27 C 0.0525(2) 0.70002(8) 0.48919(16) 0.0161(4) Uani 1 1 d .
H27 H 0.1157 0.6801 0.5405 0.019 Uiso 1 1 calc R
C28 C -0.0989(2) 0.68535(10) 0.49917(17) 0.0220(5) Uani 1 1 d .
H28A H -0.1637 0.6893 0.4360 0.026 Uiso 1 1 calc R
H28B H -0.1027 0.6495 0.5213 0.026 Uiso 1 1 calc R
C29 C -0.1388(3) 0.72246(9) 0.57565(19) 0.0246(5) Uani 1 1 d .
H29A H -0.2208 0.7434 0.5466 0.030 Uiso 1 1 calc R
H29B H -0.1625 0.7032 0.6316 0.030 Uiso 1 1 calc R
C30 C -0.0102(3) 0.75671(10) 0.60911(18) 0.0254(5) Uani 1 1 d .
H30A H -0.0390 0.7918 0.6231 0.030 Uiso 1 1 calc R
H30B H 0.0500 0.7426 0.6682 0.030 Uiso 1 1 calc R
C31 C 0.0665(2) 0.75629(9) 0.52234(17) 0.0203(4) Uani 1 1 d .
H31A H 0.1661 0.7662 0.5425 0.024 Uiso 1 1 calc R
H31B H 0.0211 0.7796 0.4701 0.024 Uiso 1 1 calc R
C32 C 0.0506(2) 0.73477(8) 0.28451(16) 0.0160(4) Uani 1 1 d .
H32 H 0.0741 0.7222 0.2217 0.019 Uiso 1 1 calc R
C33 C 0.1189(2) 0.78899(8) 0.30018(17) 0.0189(4) Uani 1 1 d .
H33A H 0.1640 0.7939 0.3691 0.023 Uiso 1 1 calc R
H33B H 0.1903 0.7937 0.2585 0.023 Uiso 1 1 calc R
C34 C -0.0037(3) 0.82704(9) 0.2712(2) 0.0275(5) Uani 1 1 d .
H34A H -0.0339 0.8412 0.3299 0.033 Uiso 1 1 calc R
H34B H 0.0242 0.8556 0.2323 0.033 Uiso 1 1 calc R
C35 C -0.1210(3) 0.79563(9) 0.21089(19) 0.0259(5) Uani 1 1 d .
H35A H -0.2137 0.8115 0.2108 0.031 Uiso 1 1 calc R
H35B H -0.1066 0.7919 0.1428 0.031 Uiso 1 1 calc R
C36 C -0.1093(2) 0.74422(9) 0.26295(19) 0.0220(5) Uani 1 1 d .
H36A H -0.1588 0.7171 0.2206 0.026 Uiso 1 1 calc R
H36B H -0.1477 0.7460 0.3239 0.026 Uiso 1 1 calc R
F6 F 0.23564(15) 0.56675(6) 0.17663(12) 0.0307(3) Uani 1 1 d .
F5 F 0.38376(17) 0.56927(8) 0.03353(14) 0.0469(5) Uani 1 1 d .
F4 F 0.1442(2) 0.70548(8) -0.11108(12) 0.0546(6) Uani 1 1 d .
F3 F -0.02968(19) 0.70601(6) 0.01884(12) 0.0368(4) Uani 1 1 d .
N1 N 0.2670(3) 0.63812(11) -0.03799(17) 0.0387(6) Uani 1 1 d .
O1 O 0.00415(17) 0.63639(6) 0.16567(11) 0.0186(3) Uani 1 1 d .
P1 P -0.08983(6) 0.53002(2) 0.25274(4) 0.01399(10) Uani 1 1 d .
P2 P 0.10619(6) 0.68359(2) 0.37288(4) 0.01320(10) Uani 1 1 d .
Pt1 Pt 0.024920(8) 0.605241(3) 0.310829(6) 0.01315(3) Uani 1 1 d .

loop_
_atom_site_aniso_label
_atom_site_aniso_U_11
_atom_site_aniso_U_22
_atom_site_aniso_U_33
_atom_site_aniso_U_23
_atom_site_aniso_U_13
_atom_site_aniso_U_12
C2 0.0254(12) 0.0175(10) 0.0141(10) -0.0022(8) 0.0034(9) -0.0084(9)
C6 0.0230(12) 0.0229(11) 0.0222(12) -0.0031(9) 0.0044(9) -0.0101(9)
C5 0.0227(13) 0.0423(16) 0.0332(14) -0.0177(12) 0.0114(11) -0.0161(11)
C4 0.0459(17) 0.0417(16) 0.0173(12) -0.0003(11) 0.0055(11) -0.0279(14)
C3 0.0381(15) 0.0237(12) 0.0177(11) 0.0016(9) 0.0020(10) -0.0126(11)
C1 0.0279(13) 0.0167(10) 0.0152(11) 0.0017(8) -0.0004(9) -0.0045(9)
C7 0.0156(10) 0.0160(10) 0.0168(10) 0.0006(8) 0.0034(8) 0.0002(8)
C8 0.0218(11) 0.0164(10) 0.0196(11) -0.0027(8) 0.0008(9) 0.0006(8)
C9 0.0396(16) 0.0177(12) 0.0345(15) 0.0020(10) -0.0079(12) 0.0002(10)
C10 0.0275(13) 0.0221(11) 0.0203(11) 0.0028(9) 0.0001(10) 0.0056(10)
C11 0.0182(11) 0.0207(11) 0.0199(11) -0.0020(9) -0.0009(9) 0.0018(9)
C12 0.0189(10) 0.0163(10) 0.0166(10) 0.0018(8) 0.0050(8) 0.0004(8)
C13 0.0210(11) 0.0197(11) 0.0258(12) -0.0004(9) 0.0089(9) 0.0016(9)
C14 0.0257(13) 0.0295(14) 0.0551(19) -0.0037(13) 0.0151(13) -0.0006(11)
C15 0.0262(13) 0.0247(13) 0.0465(17) 0.0007(11) 0.0168(12) -0.0038(10)
C16 0.0211(11) 0.0174(10) 0.0256(12) 0.0013(9) 0.0074(9) -0.0039(9)
C17 0.0175(10) 0.0181(10) 0.0155(10) 0.0018(8) -0.0004(8) -0.0018(8)
C18 0.0210(11) 0.0231(11) 0.0225(12) 0.0028(9) 0.0014(9) 0.0033(9)
C19 0.0220(12) 0.0268(12) 0.0267(13) 0.0093(10) 0.0008(10) 0.0011(10)
C20 0.0301(14) 0.0348(14) 0.0186(12) 0.0056(10) 0.0004(10) 0.0006(11)
C21 0.0248(12) 0.0232(11) 0.0140(10) 0.0003(8) 0.0007(9) 0.0003(9)
C22 0.0132(9) 0.0161(10) 0.0182(10) -0.0018(8) 0.0027(8) -0.0009(8)
C23 0.0160(11) 0.0314(13) 0.0252(12) 0.0024(10) 0.0078(9) 0.0002(9)
C24 0.0229(13) 0.0456(17) 0.0378(15) 0.0128(13) 0.0138(11) 0.0125(12)
C25 0.0166(11) 0.0244(12) 0.0329(14) -0.0005(10) 0.0020(10) 0.0037(9)
C26 0.0182(11) 0.0200(11) 0.0183(11) -0.0007(8) 0.0018(8) 0.0017(8)
C27 0.0164(10) 0.0186(10) 0.0137(10) -0.0010(8) 0.0036(8) -0.0025(8)
C28 0.0178(11) 0.0298(12) 0.0197(11) 0.0017(9) 0.0068(9) -0.0035(9)
C29 0.0237(12) 0.0225(11) 0.0308(13) 0.0030(10) 0.0132(10) 0.0063(9)
C30 0.0302(13) 0.0279(12) 0.0197(11) -0.0034(10) 0.0094(10) 0.0037(10)
C31 0.0215(11) 0.0202(11) 0.0204(11) -0.0050(9) 0.0067(9) -0.0044(9)
C32 0.0163(10) 0.0160(10) 0.0157(10) 0.0007(8) 0.0026(8) -0.0004(8)
C33 0.0202(11) 0.0155(10) 0.0219(11) 0.0024(8) 0.0059(9) -0.0015(8)
C34 0.0282(13) 0.0171(11) 0.0361(14) 0.0044(10) 0.0028(11) 0.0021(9)
C35 0.0243(12) 0.0217(11) 0.0294(13) 0.0074(10) -0.0013(10) 0.0040(9)
C36 0.0174(11) 0.0188(11) 0.0282(12) 0.0037(9) -0.0001(9) -0.0016(9)
F6 0.0244(8) 0.0293(8) 0.0394(9) 0.0037(7) 0.0091(7) 0.0022(6)
F5 0.0253(9) 0.0615(12) 0.0589(12) -0.0248(10) 0.0211(8) -0.0094(8)
F4 0.0766(14) 0.0645(13) 0.0214(8) 0.0132(8) 0.0056(9) -0.0397(11)
F3 0.0518(10) 0.0258(8) 0.0296(8) 0.0111(7) -0.0005(8) -0.0023(7)
N1 0.0395(14) 0.0558(16) 0.0240(12) -0.0117(11) 0.0141(10) -0.0293(13)
O1 0.0232(8) 0.0189(8) 0.0136(7) 0.0020(6) 0.0031(6) 0.0002(6)
P1 0.0152(3) 0.0123(2) 0.0140(2) 0.00020(19) 0.0015(2) -0.0008(2)
P2 0.0131(2) 0.0134(2) 0.0131(2) -0.00024(19) 0.00247(19) -0.00115(19)
Pt1 0.01497(4) 0.01261(4) 0.01160(4) 0.00064(3) 0.00171(3) -0.00141(3)

loop_
_atom_type_symbol
_atom_type_description
_atom_type_scat_dispersion_real
_atom_type_scat_dispersion_imag
_atom_type_scat_source
C C 0.0033 0.0016 'International Tables Vol C Tables 4.2.6.8 and 6.1.1.4'
H H 0.0000 0.0000 'International Tables Vol C Tables 4.2.6.8 and 6.1.1.4'
N N 0.0061 0.0033 'International Tables Vol C Tables 4.2.6.8 and 6.1.1.4'
F F 0.0171 0.0103 'International Tables Vol C Tables 4.2.6.8 and 6.1.1.4'
P P 0.1023 0.0942 'International Tables Vol C Tables 4.2.6.8 and 6.1.1.4'
Pt Pt -1.7033 8.3905 'International Tables Vol C Tables 4.2.6.8 and 6.1.1.4'
O O 0.0106 0.0060 'International Tables Vol C Tables 4.2.6.8 and 6.1.1.4'

loop_
_geom_angle_atom_site_label_1
_geom_angle_atom_site_label_2
_geom_angle_atom_site_label_3
_geom_angle
C6 C2 C3 112.0(2)
O1 C2 C6 127.7(2)
O1 C2 C3 120.3(2)
C5 C6 C2 121.1(2)
F6 C6 C2 120.0(2)
F6 C6 C5 118.8(2)
F5 C5 C6 118.1(3)
N1 C5 C6 125.4(3)
N1 C5 F5 116.4(2)
F4 C4 C3 118.1(3)
N1 C4 C3 125.7(3)
N1 C4 F4 116.2(3)
C4 C3 C2 121.0(3)
F3 C3 C2 118.6(2)
F3 C3 C4 120.4(2)
H1A C1 H1B 110(3)
H1A C1 H1C 110(3)
H1B C1 H1C 104(3)
Pt1 C1 H1A 111.4(18)
Pt1 C1 H1B 113.1(19)
Pt1 C1 H1C 108.6(18)
C8 C7 H7 106.4
C8 C7 P1 119.05(15)
C11 C7 H7 106.4
C11 C7 C8 105.26(17)
C11 C7 P1 112.61(15)
P1 C7 H7 106.4
C7 C8 H8A 110.6
C7 C8 H8B 110.6
H8A C8 H8B 108.7
C9 C8 C7 105.66(18)
C9 C8 H8A 110.6
C9 C8 H8B 110.6
C8 C9 H9A 110.8
C8 C9 H9B 110.8
H9A C9 H9B 108.9
C10 C9 C8 104.7(2)
C10 C9 H9A 110.8
C10 C9 H9B 110.8
C9 C10 H10A 111.3
C9 C10 H10B 111.3
H10A C10 H10B 109.2
C11 C10 C9 102.4(2)
C11 C10 H10A 111.3
C11 C10 H10B 111.3
C7 C11 H11A 110.9
C7 C11 H11B 110.9
C10 C11 C7 104.28(18)
C10 C11 H11A 110.9
C10 C11 H11B 110.9
H11A C11 H11B 108.9
C13 C12 H12 106.6
C13 C12 P1 111.74(15)
C16 C12 H12 106.6
C16 C12 C13 104.97(18)
C16 C12 P1 119.57(16)
P1 C12 H12 106.6
C12 C13 H13A 110.5
C12 C13 H13B 110.5
H13A C13 H13B 108.7
C14 C13 C12 105.9(2)
C14 C13 H13A 110.5
C14 C13 H13B 110.5
C13 C14 H14A 110.9
C13 C14 H14B 110.9
H14A C14 H14B 108.9
C15 C14 C13 104.1(2)
C15 C14 H14A 110.9
C15 C14 H14B 110.9
C14 C15 H15A 111.2
C14 C15 H15B 111.2
C14 C15 C16 102.9(2)
H15A C15 H15B 109.1
C16 C15 H15A 111.2
C16 C15 H15B 111.2
C12 C16 H16A 110.9
C12 C16 H16B 110.9
C15 C16 C12 104.12(19)
C15 C16 H16A 110.9
C15 C16 H16B 110.9
H16A C16 H16B 109.0
C18 C17 H17 107.2
C18 C17 P1 113.70(16)
C21 C17 H17 107.2
C21 C17 C18 105.29(18)
C21 C17 P1 115.93(16)
P1 C17 H17 107.2
C17 C18 H18A 110.7
C17 C18 H18B 110.7
H18A C18 H18B 108.8
C19 C18 C17 105.44(19)
C19 C18 H18A 110.7
C19 C18 H18B 110.7
C18 C19 H19A 110.7
C18 C19 H19B 110.7
H19A C19 H19B 108.8
C20 C19 C18 105.4(2)
C20 C19 H19A 110.7
C20 C19 H19B 110.7
C19 C20 H20A 111.1
C19 C20 H20B 111.1
C19 C20 C21 103.3(2)
H20A C20 H20B 109.1
C21 C20 H20A 111.1
C21 C20 H20B 111.1
C17 C21 H21A 111.3
C17 C21 H21B 111.3
C20 C21 C17 102.32(19)
C20 C21 H21A 111.3
C20 C21 H21B 111.3
H21A C21 H21B 109.2
C23 C22 H22 108.2
C23 C22 P2 114.03(16)
C26 C22 H22 108.2
C26 C22 C23 103.04(18)
C26 C22 P2 114.73(15)
P2 C22 H22 108.2
C22 C23 H23A 110.6
C22 C23 H23B 110.6
H23A C23 H23B 108.8
C24 C23 C22 105.6(2)
C24 C23 H23A 110.6
C24 C23 H23B 110.6
C23 C24 H24A 110.5
C23 C24 H24B 110.5
H24A C24 H24B 108.6
C25 C24 C23 106.4(2)
C25 C24 H24A 110.5
C25 C24 H24B 110.5
C24 C25 H25A 111.1
C24 C25 H25B 111.1
C24 C25 C26 103.4(2)
H25A C25 H25B 109.0
C26 C25 H25A 111.1
C26 C25 H25B 111.1
C22 C26 H26A 111.3
C22 C26 H26B 111.3
C25 C26 C22 102.17(18)
C25 C26 H26A 111.3
C25 C26 H26B 111.3
H26A C26 H26B 109.2
C28 C27 H27 105.9
C28 C27 P2 116.50(15)
C31 C27 H27 105.9
C31 C27 C28 104.05(18)
C31 C27 P2 117.59(15)
P2 C27 H27 105.9
C27 C28 H28A 110.6
C27 C28 H28B 110.6
H28A C28 H28B 108.8
C29 C28 C27 105.52(19)
C29 C28 H28A 110.6
C29 C28 H28B 110.6
C28 C29 H29A 110.4
C28 C29 H29B 110.4
H29A C29 H29B 108.6
C30 C29 C28 106.56(19)
C30 C29 H29A 110.4
C30 C29 H29B 110.4
C29 C30 H30A 111.0
C29 C30 H30B 111.0
H30A C30 H30B 109.0
C31 C30 C29 103.86(19)
C31 C30 H30A 111.0
C31 C30 H30B 111.0
C27 C31 H31A 111.3
C27 C31 H31B 111.3
C30 C31 C27 102.41(18)
C30 C31 H31A 111.3
C30 C31 H31B 111.3
H31A C31 H31B 109.2
C33 C32 H32 105.2
C33 C32 P2 120.21(16)
C36 C32 H32 105.2
C36 C32 C33 105.46(17)
C36 C32 P2 114.17(15)
P2 C32 H32 105.2
C32 C33 H33A 110.7
C32 C33 H33B 110.7
H33A C33 H33B 108.8
C34 C33 C32 105.15(18)
C34 C33 H33A 110.7
C34 C33 H33B 110.7
C33 C34 H34A 110.8
C33 C34 H34B 110.8
H34A C34 H34B 108.8
C35 C34 C33 104.95(19)
C35 C34 H34A 110.8
C35 C34 H34B 110.8
C34 C35 H35A 111.1
C34 C35 H35B 111.1
H35A C35 H35B 109.1
C36 C35 C34 103.23(19)
C36 C35 H35A 111.1
C36 C35 H35B 111.1
C32 C36 H36A 111.2
C32 C36 H36B 111.2
C35 C36 C32 102.67(19)
C35 C36 H36A 111.2
C35 C36 H36B 111.2
H36A C36 H36B 109.1
C4 N1 C5 114.7(2)
C2 O1 Pt1 130.10(15)
C7 P1 C12 107.26(10)
C7 P1 C17 105.92(10)
C7 P1 Pt1 113.36(7)
C12 P1 Pt1 112.14(7)
C17 P1 C12 104.04(10)
C17 P1 Pt1 113.43(7)
C22 P2 C27 102.25(10)
C22 P2 C32 104.44(10)
C22 P2 Pt1 115.45(7)
C27 P2 Pt1 113.92(7)
C32 P2 C27 109.05(10)
C32 P2 Pt1 110.97(7)
C1 Pt1 O1 176.46(9)
C1 Pt1 P1 89.44(7)
C1 Pt1 P2 89.95(7)
O1 Pt1 P1 92.03(4)
O1 Pt1 P2 89.08(4)
P2 Pt1 P1 171.397(19)

loop_
_geom_bond_atom_site_label_1
_geom_bond_atom_site_label_2
_geom_bond_distance
C2 C6 1.409(3)
C2 C3 1.424(3)
C2 O1 1.280(3)
C6 C5 1.377(4)
C6 F6 1.353(3)
C5 F5 1.346(3)
C5 N1 1.315(4)
C4 C3 1.371(4)
C4 F4 1.356(3)
C4 N1 1.309(4)
C3 F3 1.349(3)
C1 H1A 0.93(3)
C1 H1B 0.92(3)
C1 H1C 0.93(3)
C1 Pt1 2.044(2)
C7 H7 1.0000
C7 C8 1.555(3)
C7 C11 1.549(3)
C7 P1 1.839(2)
C8 H8A 0.9900
C8 H8B 0.9900
C8 C9 1.533(3)
C9 H9A 0.9900
C9 H9B 0.9900
C9 C10 1.525(4)
C10 H10A 0.9900
C10 H10B 0.9900
C10 C11 1.524(3)
C11 H11A 0.9900
C11 H11B 0.9900
C12 H12 1.0000
C12 C13 1.561(3)
C12 C16 1.554(3)
C12 P1 1.848(2)
C13 H13A 0.9900
C13 H13B 0.9900
C13 C14 1.523(4)
C14 H14A 0.9900
C14 H14B 0.9900
C14 C15 1.514(4)
C15 H15A 0.9900
C15 H15B 0.9900
C15 C16 1.533(3)
C16 H16A 0.9900
C16 H16B 0.9900
C17 H17 1.0000
C17 C18 1.565(3)
C17 C21 1.538(3)
C17 P1 1.840(2)
C18 H18A 0.9900
C18 H18B 0.9900
C18 C19 1.539(3)
C19 H19A 0.9900
C19 H19B 0.9900
C19 C20 1.524(4)
C20 H20A 0.9900
C20 H20B 0.9900
C20 C21 1.533(3)
C21 H21A 0.9900
C21 H21B 0.9900
C22 H22 1.0000
C22 C23 1.550(3)
C22 C26 1.534(3)
C22 P2 1.832(2)
C23 H23A 0.9900
C23 H23B 0.9900
C23 C24 1.537(3)
C24 H24A 0.9900
C24 H24B 0.9900
C24 C25 1.530(4)
C25 H25A 0.9900
C25 H25B 0.9900
C25 C26 1.531(3)
C26 H26A 0.9900
C26 H26B 0.9900
C27 H27 1.0000
C27 C28 1.549(3)
C27 C31 1.542(3)
C27 P2 1.844(2)
C28 H28A 0.9900
C28 H28B 0.9900
C28 C29 1.543(3)
C29 H29A 0.9900
C29 H29B 0.9900
C29 C30 1.537(4)
C30 H30A 0.9900
C30 H30B 0.9900
C30 C31 1.533(3)
C31 H31A 0.9900
C31 H31B 0.9900
C32 H32 1.0000
C32 C33 1.564(3)
C32 C36 1.545(3)
C32 P2 1.834(2)
C33 H33A 0.9900
C33 H33B 0.9900
C33 C34 1.547(3)
C34 H34A 0.9900
C34 H34B 0.9900
C34 C35 1.526(4)
C35 H35A 0.9900
C35 H35B 0.9900
C35 C36 1.523(3)
C36 H36A 0.9900
C36 H36B 0.9900
O1 Pt1 2.1586(15)
P1 Pt1 2.3322(6)
P2 Pt1 2.3072(6)

loop_
_geom_torsion_atom_site_label_1
_geom_torsion_atom_site_label_2
_geom_torsion_atom_site_label_3
_geom_torsion_atom_site_label_4
_geom_torsion
C2 C6 C5 F5 -175.2(2)
C2 C6 C5 N1 2.7(4)
C2 O1 Pt1 C1 19.0(14)
C2 O1 Pt1 P1 -95.39(18)
C2 O1 Pt1 P2 93.15(18)
C6 C2 C3 C4 0.0(3)
C6 C2 C3 F3 -179.6(2)
C6 C2 O1 Pt1 21.2(3)
C6 C5 N1 C4 -1.2(4)
C3 C2 C6 C5 -1.8(3)
C3 C2 C6 F6 179.1(2)
C3 C2 O1 Pt1 -160.93(16)
C3 C4 N1 C5 -0.9(4)
C7 C8 C9 C10 -25.2(3)
C7 P1 Pt1 C1 -84.56(11)
C7 P1 Pt1 O1 92.22(9)
C7 P1 Pt1 P2 -170.54(13)
C8 C7 C11 C10 24.8(2)
C8 C7 P1 C12 57.94(19)
C8 C7 P1 C17 -52.72(19)
C8 C7 P1 Pt1 -177.72(14)
C8 C9 C10 C11 40.7(3)
C9 C10 C11 C7 -40.3(2)
C11 C7 C8 C9 0.2(2)
C11 C7 P1 C12 -65.95(18)
C11 C7 P1 C17 -176.61(15)
C11 C7 P1 Pt1 58.39(17)
C12 C13 C14 C15 28.6(3)
C12 P1 Pt1 C1 37.09(11)
C12 P1 Pt1 O1 -146.13(9)
C12 P1 Pt1 P2 -48.89(16)
C13 C12 C16 C15 -21.1(2)
C13 C12 P1 C7 175.64(16)
C13 C12 P1 C17 -72.41(18)
C13 C12 P1 Pt1 50.56(17)
C13 C14 C15 C16 -42.1(3)
C14 C15 C16 C12 39.0(3)
C16 C12 C13 C14 -4.3(3)
C16 C12 P1 C7 -61.27(19)
C16 C12 P1 C17 50.68(19)
C16 C12 P1 Pt1 173.65(15)
C17 C18 C19 C20 15.1(3)
C17 P1 Pt1 C1 154.59(11)
C17 P1 Pt1 O1 -28.64(9)
C17 P1 Pt1 P2 68.61(15)
C18 C17 C21 C20 -33.4(2)
C18 C17 P1 C7 -161.81(16)
C18 C17 P1 C12 85.27(18)
C18 C17 P1 Pt1 -36.85(18)
C18 C19 C20 C21 -36.2(3)
C19 C20 C21 C17 43.1(2)
C21 C17 C18 C19 11.5(2)
C21 C17 P1 C7 -39.56(19)
C21 C17 P1 C12 -152.48(16)
C21 C17 P1 Pt1 85.40(17)
C22 C23 C24 C25 -0.1(3)
C22 P2 Pt1 C1 79.85(11)
C22 P2 Pt1 O1 -96.74(9)
C22 P2 Pt1 P1 165.79(13)
C23 C22 C26 C25 42.0(2)
C23 C22 P2 C27 -163.66(16)
C23 C22 P2 C32 -50.04(18)
C23 C22 P2 Pt1 72.08(17)
C23 C24 C25 C26 26.1(3)
C24 C25 C26 C22 -42.3(2)
C26 C22 C23 C24 -25.8(2)
C26 C22 P2 C27 77.82(17)
C26 C22 P2 C32 -168.55(16)
C26 C22 P2 Pt1 -46.43(18)
C27 C28 C29 C30 -1.0(3)
C27 P2 Pt1 C1 -38.07(11)
C27 P2 Pt1 O1 145.34(9)
C27 P2 Pt1 P1 47.87(16)
C28 C27 C31 C30 39.9(2)
C28 C27 P2 C22 -164.68(17)
C28 C27 P2 C32 85.14(19)
C28 C27 P2 Pt1 -39.42(19)
C28 C29 C30 C31 25.7(3)
C29 C30 C31 C27 -40.5(2)
C31 C27 C28 C29 -24.0(2)
C31 C27 P2 C22 70.80(19)
C31 C27 P2 C32 -39.4(2)
C31 C27 P2 Pt1 -163.93(14)
C32 C33 C34 C35 -18.0(3)
C32 P2 Pt1 C1 -161.59(11)
C32 P2 Pt1 O1 21.81(9)
C32 P2 Pt1 P1 -75.65(15)
C33 C32 C36 C35 31.7(2)
C33 C32 P2 C22 -41.6(2)
C33 C32 P2 C27 67.06(19)
C33 C32 P2 Pt1 -166.66(15)
C33 C34 C35 C36 38.2(3)
C34 C35 C36 C32 -43.2(2)
C36 C32 C33 C34 -8.5(2)
C36 C32 P2 C22 -168.48(16)
C36 C32 P2 C27 -59.77(19)
C36 C32 P2 Pt1 66.51(17)
F6 C6 C5 F5 3.9(3)
F6 C6 C5 N1 -178.3(2)
F5 C5 N1 C4 176.7(2)
F4 C4 C3 C2 -179.2(2)
F4 C4 C3 F3 0.3(4)
F4 C4 N1 C5 179.8(2)
N1 C4 C3 C2 1.5(4)
N1 C4 C3 F3 -179.0(2)
O1 C2 C6 C5 176.2(2)
O1 C2 C6 F6 -2.9(4)
O1 C2 C3 C4 -178.2(2)
O1 C2 C3 F3 2.3(3)
P1 C7 C8 C9 -127.2(2)
P1 C7 C11 C10 156.00(16)
P1 C12 C13 C14 126.69(19)
P1 C12 C16 C15 -147.49(18)
P1 C17 C18 C19 139.50(17)
P1 C17 C21 C20 -160.04(16)
P2 C22 C23 C24 -150.83(19)
P2 C22 C26 C25 166.52(16)
P2 C27 C28 C29 -155.20(16)
P2 C27 C31 C30 170.46(16)
P2 C32 C33 C34 -139.23(18)
P2 C32 C36 C35 165.87(16)
